data_2001249
loop_
_publ_author_name
'Albert, B.'
'Jansen, M.'
'G\"uther, R.'
'V\"ogtle, F.'

_publ_section_title
;
 2,11-Dithia[3.3]metacyclophane-9-carboxylic acid <i>tert</i>-butyl
 ester
;
_journal_issue 11
_journal_name_full 'Acta Crystallographica Section C'
_journal_page_first 2002
_journal_page_last 2003
_journal_paper_doi 10.1107/S0108270193004561
_journal_volume 49
_journal_year 1993
_chemical_formula_sum 'C21 H24 O2 S2'
_chemical_formula_weight 372.54
_symmetry_cell_setting monoclinic
_symmetry_space_group_name_Hall '-P 2yab'
_symmetry_space_group_name_H-M 'P 1 21/a 1'
_atom_type_scat_source IntTabIV
_cell_angle_alpha 90.
_cell_angle_beta 104.15(2)
_cell_angle_gamma 90.
_cell_formula_units_Z 4
_cell_length_a 13.317(5)
_cell_length_b 7.6240(10)
_cell_length_c 19.965(8)
_cell_measurement_reflns_used 25
_cell_measurement_temperature 293
_cell_measurement_theta_max 18
_cell_measurement_theta_min 15
_cell_volume 1965.5(11)
_diffrn_measurement_device 'Enraf-Nonius CAD-4'
_diffrn_measurement_method \w
_diffrn_radiation_type MoK\a
_diffrn_radiation_wavelength 0.71069
_diffrn_reflns_av_R_equivalents 0.0608
_diffrn_reflns_limit_h_max 14
_diffrn_reflns_limit_h_min -14
_diffrn_reflns_limit_k_max 8
_diffrn_reflns_limit_k_min 0
_diffrn_reflns_limit_l_max 21
_diffrn_reflns_limit_l_min -21
_diffrn_reflns_number 5782
_diffrn_reflns_theta_max 22
_diffrn_standards_decay_% 0
_diffrn_standards_interval_time 60
_diffrn_standards_number 2
_exptl_absorpt_coefficient_mu 0.237
_exptl_absorpt_correction_type none
_exptl_crystal_colour Colourless
_exptl_crystal_density_diffrn 1.26
_exptl_crystal_description Plate
_exptl_crystal_size_max 0.3
_exptl_crystal_size_mid 0.2
_exptl_crystal_size_min 0.2
_refine_diff_density_max 0.266
_refine_diff_density_min 0.259
_refine_ls_number_parameters 229
_refine_ls_number_reflns 2026
_refine_ls_R_factor_obs 0.0558
_refine_ls_shift/esd_max 0.003
_refine_ls_structure_factor_coef F
_refine_ls_weighting_details 'w = 1/\s^2^(F)'
_refine_ls_weighting_scheme calc
_refine_ls_wR_factor_obs 0.0510
_reflns_number_observed 2026
_reflns_number_total 2322
_reflns_observed_criterion F~\s~>3\s(F~o~)
_cod_data_source_file sh1046.cif
_cod_data_source_block sh1046_structure_1_of_1
_cod_depositor_comments
;
The following automatic conversions were performed:

'_refine_ls_weighting_scheme' value 'w = 1/\s^2^(F)' was changed to
'calc'. New tag '_refine_ls_weighting_details' was created. The value
of the new tag was set to 'w = 1/\s^2^(F)'.

Automatic conversion script
Id: cif_fix_values 3143 2015-03-26 13:38:13Z robertas 
;
_cod_original_cell_volume 1965.4(8)
_cod_database_code 2001249

loop_
_atom_site_label
_atom_site_fract_x
_atom_site_fract_y
_atom_site_fract_z
_atom_site_U_iso_or_equiv
C1 .6524(4) -.4681(7) .2318(3) .060(3)
S2 .57940(10) -.3438(2) .15920(10) .0640(10)
C3 .6584(4) -.1493(7) .1610(2) .055(2)
C4 .6761(4) -.0487(6) .2283(2) .043(2)
C5 .7744(4) -.0530(7) .2716(3) .053(2)
C6 .7925(4) .0201(7) .3370(3) .052(2)
C7 .7127(4) .0931(6) .3594(3) .046(2)
C8 .6126(4) .1019(6) .3177(2) .039(2)
C9 .5952(3) .0333(6) .2503(2) .038(2)
C10 .5283(3) .1805(6) .3462(2) .044(2)
S11 .50850(10) .0654(2) .42190(10) .0490(10)
C12 .4671(3) -.1552(6) .3898(2) .044(2)
C13 .5550(3) -.2727(6) .3811(2) .038(2)
C14 .6308(4) -.3319(7) .4371(3) .052(2)
C15 .7123(4) -.4343(7) .4261(3) .060(2)
C16 .7187(4) -.4761(6) .3607(3) .053(2)
C17 .6426(4) -.4186(6) .3042(3) .043(2)
C18 .5594(3) -.3207(6) .3146(2) .038(2)
C19 .4878(4) .0446(7) .2042(2) .044(2)
O20 .4113(3) -.0128(5) .2173(2) .0580(10)
O21 .4909(2) .1316(4) .1461(2) .0490(10)
C22 .3945(4) .1717(8) .0926(2) .058(2)
C23 .4365(4) .2628(8) .0379(2) .078(3)
C24 .3382(4) .0036(8) .0657(3) .085(3)
C25 .3276(4) .2938(8) .1235(3) .083(3)
H1 .8697(4) .0194(7) .3704(3) ?
H2 .6269(4) -.2991(7) .4891(3) ?
H3 .4981(3) -.2820(6) .27092(3) ?
H4 .5484(3) .3150(6) .3604(2) ?
H5 .4568(3) .1770(6) .3065(2) ?
H6 .4124(3) -.1424(6) .3403(2) ?
H7 .4297(3) -.2169(6) .4260(2) ?
H8 .7280(4) .1456(6) .4111(3) ?
H9 .6205(4) -.0636(7) .1194(2) ?
H10 .7328(4) -.1887(7) .1533(2) ?
H11 .8371(4) -.1134(7) .2545(3) ?
H12 .7710(4) -.4811(7) .4698(3) ?
H13 .7828(4) -.5536(6) .3529(3) ?
H14 .3731(4) .2997(8) -.0048(2) ?
H15 .4878(4) .1750(8) .0198(2) ?
H16 .4786(4) .3788(8) .0597(2) ?
H17 .7333(4) -.4559(7) .2317(3) ?
H18 .6289(4) -.6034(7) .2233(3) ?
H19 .2573(4) .3237(8) .0850(3) ?
H20 .3695(4) .4136(8) .1401(3) ?
H21 .3084(4) .2309(8) .1672(3) ?
H22 .2684(4) .0346(8) .0270(3) ?
H23 .3183(4) -.0660(8) .1078(3) ?
H24 .3878(4) -.0777(8) .0432(3) ?

loop_
_geom_angle_atom_site_label_1
_geom_angle_atom_site_label_2
_geom_angle_atom_site_label_3
_geom_angle
_geom_angle_publ_flag
S2 C1 C17 118.3(4) no
C1 S2 C3 102.5(2) yes
S2 C3 C4 113.2(4) no
C3 C4 C5 117.4(4) no
C3 C4 C9 122.5(4) no
C5 C4 C9 119.8(4) no
C4 C5 C6 120.0(5) no
C5 C6 C7 120.0(5) no
C6 C7 C8 122.2(5) no
C7 C8 C9 117.6(4) no
C7 C8 C10 119.3(4) no
C9 C8 C10 123.1(4) no
C4 C9 C8 120.2(4) no
C4 C9 C19 121.5(4) no
C8 C9 C19 118.3(4) no
C8 C10 S11 113.3(3) no
C10 S11 C12 104.2(2) yes
S11 C12 C13 114.0(3) no
C12 C13 C14 121.9(4) no
C12 C13 C18 118.6(4) no
C14 C13 C18 119.5(4) no
C13 C14 C15 119.6(5) no
C14 C15 C16 120.9(5) no
C15 C16 C17 119.9(5) no
C1 C17 C16 118.3(4) no
C1 C17 C18 121.9(4) no
C16 C17 C18 119.8(5) no
C13 C18 C17 120.2(4) no
C9 C19 O20 125.4(4) no
C9 C19 O21 109.4(4) no
O20 C19 O21 125.2(4) no
O21 C22 C23 101.9(4) no
O21 C22 C24 110.2(4) no
O21 C22 C25 108.9(4) no
C23 C22 C24 111.7(4) no
C23 C22 C25 111.6(5) no
C24 C22 C25 112.0(5) no

loop_
_geom_bond_atom_site_label_1
_geom_bond_atom_site_label_2
_geom_bond_distance
_geom_bond_publ_flag
C1 S2 1.805(5) yes
C1 C17 1.530(8) no
S2 C3 1.815(5) yes
C3 C4 1.516(7) no
C4 C5 1.381(6) no
C4 C9 1.406(7) no
C5 C6 1.385(8) no
C6 C7 1.367(8) no
C7 C8 1.390(6) no
C8 C9 1.408(6) no
C8 C10 1.503(7) no
C9 C19 1.502(6) no
C10 S11 1.820(5) yes
S11 C12 1.836(5) yes
C12 C13 1.518(7) no
C13 C14 1.387(6) no
C13 C18 1.392(7) no
C14 C15 1.398(8) no
C15 C16 1.367(8) no
C16 C17 1.390(7) no
C17 C18 1.393(7) no
C19 O20 1.196(7) yes
C19 O21 1.345(6) yes
O21 C22 1.487(5) yes
C22 C23 1.513(8) yes
C22 C24 1.515(8) no
C22 C25 1.518(9) no
